data_7217814
loop_
_publ_author_name
'Singh, Ruchi'
'Afzal, Mohd.'
'ZAKI, MEHVASH afzal.analytical@gmail.com'
'Ahmad, Musheer'
'Tabassum, Sartaj'

_publ_section_title
;
 Synthesis, structure elucidation and DFT studies of a new coumarin
 derived Zn(II) complex: In vitro DNA/HSA binding profile and pBR322 DNA
 cleavage pathway
;
_journal_name_full 'RSC Advances'
_journal_paper_doi 10.1039/C4RA05637J
_journal_year 2014
_chemical_formula_moiety 'C32 H16 O20 Zn'
_chemical_formula_sum 'C32 H16 O20 Zn'
_chemical_formula_weight 785.82
_chemical_name_systematic
;
 ?
;
_space_group_IT_number 4
_symmetry_cell_setting monoclinic
_symmetry_space_group_name_Hall 'P 2yb'
_symmetry_space_group_name_H-M 'P 1 21 1'
_atom_sites_solution_hydrogens geom
_atom_sites_solution_primary direct
_atom_sites_solution_secondary difmap
_audit_creation_method SHELXL-97
_cell_angle_alpha 90.00
_cell_angle_beta 100.302(3)
_cell_angle_gamma 90.00
_cell_formula_units_Z 2
_cell_length_a 11.5488(19)
_cell_length_b 5.3260(9)
_cell_length_c 23.007(4)
_cell_measurement_reflns_used 999
_cell_measurement_temperature 100(2)
_cell_measurement_theta_max 25.50
_cell_measurement_theta_min 1.80
_cell_volume 1392.3(4)
_computing_structure_refinement 'SHELXL-97 (Sheldrick, 1997)'
_diffrn_ambient_temperature 100(2)
_diffrn_measured_fraction_theta_full 0.989
_diffrn_measured_fraction_theta_max 0.989
_diffrn_radiation_monochromator graphite
_diffrn_radiation_source 'fine-focus sealed tube'
_diffrn_radiation_type MoK\a
_diffrn_radiation_wavelength 0.71073
_diffrn_reflns_av_R_equivalents 0.0235
_diffrn_reflns_av_sigmaI/netI 0.0487
_diffrn_reflns_limit_h_max 10
_diffrn_reflns_limit_h_min -13
_diffrn_reflns_limit_k_max 5
_diffrn_reflns_limit_k_min -6
_diffrn_reflns_limit_l_max 27
_diffrn_reflns_limit_l_min -27
_diffrn_reflns_number 7456
_diffrn_reflns_theta_full 25.50
_diffrn_reflns_theta_max 25.50
_diffrn_reflns_theta_min 1.80
_exptl_absorpt_coefficient_mu 0.989
_exptl_absorpt_correction_T_max 0.8821
_exptl_absorpt_correction_T_min 0.8191
_exptl_absorpt_correction_type empirical
_exptl_absorpt_process_details sadabs
_exptl_crystal_colour Orange
_exptl_crystal_density_diffrn 1.874
_exptl_crystal_density_method 'not measured'
_exptl_crystal_description Block
_exptl_crystal_F_000 796
_exptl_crystal_size_max 0.21
_exptl_crystal_size_mid 0.16
_exptl_crystal_size_min 0.13
_refine_diff_density_max 1.141
_refine_diff_density_min -0.550
_refine_diff_density_rms 0.106
_refine_ls_abs_structure_details 'Flack H D (1983), Acta Cryst. A39, 876-881'
_refine_ls_abs_structure_Flack 0.004(4)
_refine_ls_extinction_method none
_refine_ls_goodness_of_fit_ref 1.064
_refine_ls_hydrogen_treatment mixed
_refine_ls_matrix_type full
_refine_ls_number_parameters 500
_refine_ls_number_reflns 4795
_refine_ls_number_restraints 30
_refine_ls_restrained_S_all 1.241
_refine_ls_R_factor_all 0.0530
_refine_ls_R_factor_gt 0.0480
_refine_ls_shift/su_max 0.001
_refine_ls_shift/su_mean 0.000
_refine_ls_structure_factor_coef Fsqd
_refine_ls_weighting_details 'calc w=1/[\s^2^(Fo^2^)+(0.0661P)^2^+1.0328P] where P=(Fo^2^+2Fc^2^)/3'
_refine_ls_weighting_scheme calc
_refine_ls_wR_factor_gt 0.1161
_refine_ls_wR_factor_ref 0.1206
_reflns_number_gt 4378
_reflns_number_total 4795
_reflns_threshold_expression >2sigma(I)
_cod_data_source_file c4ra05637j2.cif
_cod_data_source_block Complex1
_cod_depositor_comments
;
The following automatic conversions were performed:

'_symmetry_cell_setting' value 'Monoclinic' changed to 'monoclinic'
according to
/usr/data/users/saulius/crontab/automatic-downloads/rss-feeds/RSC/lib/dictionaries/cif_core.dic
dictionary named 'cif_core.dic' version 2.4.2 from 2011-04-26.

Automatic conversion script
Id: cif_fix_values 2281 2013-09-26 08:29:07Z andrius 
;
_cod_original_sg_symbol_H-M P21
_cod_database_code 7217814

loop_
_symmetry_equiv_pos_as_xyz
'x, y, z'
'-x, y+1/2, -z'

loop_
_atom_site_label
_atom_site_type_symbol
_atom_site_fract_x
_atom_site_fract_y
_atom_site_fract_z
_atom_site_U_iso_or_equiv
_atom_site_adp_type
_atom_site_occupancy
_atom_site_symmetry_multiplicity
_atom_site_calc_flag
_atom_site_refinement_flags
Zn1 Zn 0.23468(5) 0.19922(16) 0.99296(3) 0.01812(18) Uani 1 1 d .
O1 O 0.1187(3) 0.4155(7) 0.93506(16) 0.0177(9) Uani 1 1 d .
O2 O -0.0548(3) 0.2169(9) 0.91003(15) 0.0239(9) Uani 1 1 d .
O3 O -0.2147(3) 0.5681(7) 0.64097(16) 0.0165(8) Uani 1 1 d .
O4 O -0.2650(3) 0.2645(7) 0.69718(17) 0.0197(10) Uani 1 1 d .
O5 O 0.1043(3) 1.1352(7) 0.70954(16) 0.0156(9) Uani 1 1 d .
O6 O 0.2081(3) 1.1160(7) 0.79900(16) 0.0180(9) Uani 1 1 d .
O7 O -0.0806(4) 1.4242(8) 0.50838(18) 0.0247(10) Uani 1 1 d D
O8 O -0.1632(3) 1.0834(8) 0.46830(17) 0.0230(9) Uani 1 1 d D
O9 O 0.3644(3) 0.0089(7) 1.05250(17) 0.0197(9) Uani 1 1 d .
O10 O 0.4987(4) 0.3006(8) 1.08618(19) 0.0255(10) Uani 1 1 d .
O11 O 0.7042(3) -0.1291(7) 1.34717(16) 0.0160(8) Uani 1 1 d .
O12 O 0.7524(3) 0.1758(10) 1.29114(16) 0.0207(8) Uani 1 1 d .
O13 O 0.3848(3) -0.6976(7) 1.28014(17) 0.0153(8) Uani 1 1 d .
O14 O 0.2766(3) -0.6730(8) 1.19107(16) 0.0199(9) Uani 1 1 d .
O15 O 0.6617(3) -0.6420(8) 1.52150(17) 0.0239(9) Uani 1 1 d D
O16 O 0.5715(3) -0.9759(9) 1.48143(18) 0.0259(10) Uani 1 1 d .
C1 C 0.0233(5) 0.3580(11) 0.8999(2) 0.0163(12) Uani 1 1 d .
C2 C 0.0037(5) 0.4883(11) 0.8402(2) 0.0152(12) Uani 1 1 d .
C3 C 0.0760(4) 0.6870(13) 0.8300(2) 0.0134(10) Uani 1 1 d .
H3 H 0.1380 0.7364 0.8594 0.016 Uiso 1 1 calc R
C4 C 0.0558(5) 0.8111(11) 0.7763(2) 0.0139(12) Uani 1 1 d .
C5 C 0.1290(5) 1.0249(11) 0.7642(2) 0.0149(11) Uani 1 1 d .
C6 C 0.0157(4) 1.0508(11) 0.6653(2) 0.0143(11) Uani 1 1 d .
C7 C -0.0018(4) 1.1735(13) 0.6119(2) 0.0161(11) Uani 1 1 d .
H7 H 0.0444 1.3093 0.6048 0.019 Uiso 1 1 calc R
C8 C -0.0929(5) 1.0826(11) 0.5688(2) 0.0175(12) Uani 1 1 d .
C9 C -0.1653(5) 0.8815(11) 0.5767(2) 0.0168(12) Uani 1 1 d .
H9 H -0.2249 0.8272 0.5467 0.020 Uiso 1 1 calc R
C10 C -0.1441(5) 0.7664(10) 0.6315(2) 0.0146(12) Uani 1 1 d .
C11 C -0.0538(5) 0.8471(11) 0.6758(2) 0.0144(11) Uani 1 1 d .
C12 C -0.0346(4) 0.7228(14) 0.7318(2) 0.0147(11) Uani 1 1 d .
C13 C -0.1052(5) 0.5218(11) 0.7413(2) 0.0155(11) Uani 1 1 d .
C14 C -0.1997(5) 0.4405(11) 0.6939(2) 0.0146(12) Uani 1 1 d .
C15 C -0.0860(5) 0.4078(11) 0.7965(2) 0.0155(12) Uani 1 1 d .
H15 H -0.1342 0.2761 0.8040 0.019 Uiso 1 1 calc R
C16 C -0.1136(3) 1.1943(11) 0.51094(17) 0.0057(8) Uiso 1 1 d D
C17 C 0.4461(5) 0.0985(11) 1.0906(3) 0.0186(13) Uani 1 1 d .
C18 C 0.4781(5) -0.0436(11) 1.1482(2) 0.0157(12) Uani 1 1 d .
C19 C 0.5694(4) 0.0369(10) 1.1923(2) 0.0152(11) Uani 1 1 d .
H19 H 0.6157 0.1724 1.1852 0.018 Uiso 1 1 calc R
C20 C 0.5919(5) -0.0832(11) 1.2466(2) 0.0154(12) Uani 1 1 d .
C21 C 0.6875(5) 0.0014(11) 1.2943(2) 0.0153(12) Uani 1 1 d .
C22 C 0.6334(4) -0.3271(13) 1.3570(2) 0.0152(11) Uani 1 1 d .
C23 C 0.6561(5) -0.4389(11) 1.4115(2) 0.0168(12) Uani 1 1 d .
H23 H 0.7164 -0.3838 1.4411 0.020 Uiso 1 1 calc R
C24 C 0.5833(5) -0.6406(10) 1.4201(2) 0.0144(11) Uani 1 1 d .
C25 C 0.4932(5) -0.7318(10) 1.3781(2) 0.0154(12) Uani 1 1 d .
H25 H 0.4470 -0.8666 1.3859 0.019 Uiso 1 1 calc R
C26 C 0.4746(4) -0.6134(11) 1.3239(2) 0.0149(11) Uani 1 1 d .
C27 C 0.5436(5) -0.4082(10) 1.3124(2) 0.0145(11) Uani 1 1 d .
C28 C 0.5227(4) -0.2891(14) 1.2570(2) 0.0139(10) Uani 1 1 d .
C29 C 0.4303(5) -0.3692(10) 1.2129(2) 0.0153(12) Uani 1 1 d .
C30 C 0.3575(5) -0.5856(11) 1.2255(2) 0.0172(12) Uani 1 1 d .
C31 C 0.4083(5) -0.2495(11) 1.1594(2) 0.0195(14) Uani 1 1 d .
H31 H 0.3470 -0.3041 1.1303 0.023 Uiso 1 1 calc R
C32 C 0.6054(4) -0.7690(9) 1.47692(18) 0.0072(9) Uiso 1 1 d D
O1W O 0.1317(4) -0.1215(9) 0.98967(18) 0.0228(9) Uani 1 1 d D
O2W O 0.1572(4) 0.2857(8) 1.0675(2) 0.0257(10) Uani 1 1 d D
O3W O 0.3470(4) 0.5088(8) 0.99939(19) 0.0241(9) Uani 1 1 d D
O4W O 0.2981(4) 0.0462(9) 0.92069(18) 0.0269(10) Uani 1 1 d D
H1W1 H 0.117(7) -0.245(11) 0.966(3) 0.07(3) Uiso 1 1 d D
H1W2 H 0.119(6) 0.415(9) 1.070(3) 0.04(2) Uiso 1 1 d D
H1W3 H 0.310(4) 0.608(8) 1.018(2) 0.009(15) Uiso 1 1 d D
H1W4 H 0.276(4) 0.119(9) 0.8887(15) 0.009(15) Uiso 1 1 d D
H2W1 H 0.108(5) -0.165(11) 1.0200(17) 0.014(15) Uiso 1 1 d D
H2W2 H 0.218(4) 0.323(13) 1.094(2) 0.03(2) Uiso 1 1 d D
H2W3 H 0.409(4) 0.500(13) 1.025(2) 0.027(19) Uiso 1 1 d D
H2W4 H 0.372(2) 0.053(16) 0.922(3) 0.07(3) Uiso 1 1 d D

loop_
_atom_site_aniso_label
_atom_site_aniso_U_11
_atom_site_aniso_U_22
_atom_site_aniso_U_33
_atom_site_aniso_U_23
_atom_site_aniso_U_13
_atom_site_aniso_U_12
Zn1 0.0203(3) 0.0158(3) 0.0184(3) 0.0022(3) 0.0041(2) 0.0029(3)
O1 0.018(2) 0.016(2) 0.017(2) 0.0026(17) -0.0021(16) 0.0008(17)
O2 0.027(2) 0.023(2) 0.0211(19) 0.002(2) 0.0020(15) -0.010(2)
O3 0.0105(18) 0.019(2) 0.019(2) 0.0013(17) -0.0007(15) -0.0041(16)
O4 0.0152(19) 0.022(3) 0.021(2) 0.0022(16) 0.0012(16) -0.0022(16)
O5 0.0136(18) 0.017(2) 0.0153(18) 0.0022(15) 0.0001(14) -0.0029(14)
O6 0.0164(19) 0.021(2) 0.0157(19) -0.0006(15) -0.0004(16) -0.0045(15)
O7 0.021(2) 0.028(3) 0.025(2) 0.0079(19) 0.0031(17) -0.0002(18)
O8 0.019(2) 0.027(2) 0.023(2) 0.0062(18) 0.0028(17) 0.0054(18)
O9 0.022(2) 0.015(2) 0.021(2) -0.0013(17) 0.0018(17) 0.0013(17)
O10 0.021(2) 0.024(2) 0.031(3) 0.0096(18) 0.0025(19) -0.0062(18)
O11 0.0126(19) 0.015(2) 0.020(2) -0.0006(16) 0.0000(15) -0.0022(16)
O12 0.0176(18) 0.020(2) 0.0251(19) -0.002(2) 0.0050(15) -0.004(2)
O13 0.0100(18) 0.015(2) 0.019(2) -0.0008(16) -0.0010(15) -0.0035(15)
O14 0.022(2) 0.019(2) 0.018(2) -0.0002(17) 0.0020(17) -0.0037(17)
O15 0.020(2) 0.028(2) 0.024(2) 0.0010(19) 0.0062(17) 0.0009(18)
O16 0.022(2) 0.029(3) 0.027(2) 0.010(2) 0.0051(18) 0.0063(19)
C1 0.023(3) 0.011(3) 0.016(3) -0.001(2) 0.007(2) 0.001(2)
C2 0.017(3) 0.014(3) 0.015(3) 0.000(2) 0.005(2) 0.002(2)
C3 0.013(2) 0.014(3) 0.012(2) -0.004(3) -0.0013(18) 0.003(3)
C4 0.010(3) 0.013(3) 0.020(3) 0.000(2) 0.007(2) 0.000(2)
C5 0.013(3) 0.015(3) 0.018(3) 0.000(2) 0.004(2) 0.001(2)
C6 0.010(3) 0.017(3) 0.016(3) -0.003(2) 0.003(2) -0.001(2)
C7 0.014(2) 0.015(3) 0.020(3) -0.001(3) 0.003(2) 0.001(3)
C8 0.017(3) 0.018(3) 0.020(3) 0.002(2) 0.009(2) 0.002(2)
C9 0.010(3) 0.020(3) 0.021(3) -0.002(2) 0.002(2) -0.001(2)
C10 0.013(3) 0.015(3) 0.017(3) 0.001(2) 0.005(2) 0.000(2)
C11 0.016(3) 0.013(3) 0.014(3) -0.002(2) 0.004(2) 0.002(2)
C12 0.011(2) 0.017(3) 0.016(2) 0.006(3) 0.0026(19) 0.003(3)
C13 0.011(3) 0.015(3) 0.021(3) -0.005(2) 0.006(2) 0.003(2)
C14 0.010(3) 0.016(3) 0.018(3) -0.004(2) 0.002(2) 0.002(2)
C15 0.013(3) 0.014(3) 0.020(3) -0.005(2) 0.005(2) -0.002(2)
C17 0.019(3) 0.017(3) 0.021(3) 0.000(2) 0.007(2) 0.007(3)
C18 0.017(3) 0.014(3) 0.018(3) -0.002(2) 0.006(2) 0.002(2)
C19 0.011(3) 0.012(3) 0.024(3) 0.001(2) 0.007(2) -0.001(2)
C20 0.013(3) 0.016(3) 0.018(3) 0.001(2) 0.006(2) 0.003(2)
C21 0.014(3) 0.014(3) 0.019(3) 0.000(2) 0.005(2) 0.003(2)
C22 0.013(2) 0.012(3) 0.022(3) 0.001(3) 0.007(2) 0.002(3)
C23 0.013(3) 0.016(3) 0.022(3) -0.001(2) 0.004(2) 0.005(2)
C24 0.014(3) 0.013(3) 0.016(3) 0.001(2) 0.004(2) 0.008(2)
C25 0.011(3) 0.015(3) 0.020(3) 0.002(2) 0.004(2) 0.000(2)
C26 0.011(3) 0.013(3) 0.021(3) -0.002(2) 0.005(2) 0.003(2)
C27 0.015(3) 0.009(3) 0.020(3) 0.000(2) 0.004(2) 0.004(2)
C28 0.013(2) 0.009(3) 0.021(2) -0.007(3) 0.0070(19) 0.002(3)
C29 0.010(2) 0.012(3) 0.024(3) 0.000(2) 0.003(2) 0.0016(19)
C30 0.016(3) 0.016(3) 0.021(3) -0.001(2) 0.006(2) -0.002(2)
C31 0.016(3) 0.027(4) 0.016(3) -0.004(2) 0.003(2) 0.000(2)
O1W 0.032(2) 0.018(2) 0.021(2) -0.0004(19) 0.013(2) -0.0051(19)
O2W 0.030(3) 0.024(3) 0.023(2) -0.0008(18) 0.005(2) 0.0069(19)
O3W 0.025(2) 0.018(2) 0.028(2) 0.001(2) 0.001(2) 0.0040(19)
O4W 0.028(2) 0.037(3) 0.015(2) 0.002(2) 0.0013(18) 0.013(2)

loop_
_atom_type_symbol
_atom_type_description
_atom_type_scat_dispersion_real
_atom_type_scat_dispersion_imag
_atom_type_scat_source
C C 0.0033 0.0016 'International Tables Vol C Tables 4.2.6.8 and 6.1.1.4'
H H 0.0000 0.0000 'International Tables Vol C Tables 4.2.6.8 and 6.1.1.4'
O O 0.0106 0.0060 'International Tables Vol C Tables 4.2.6.8 and 6.1.1.4'
Zn Zn 0.2839 1.4301 'International Tables Vol C Tables 4.2.6.8 and 6.1.1.4'

loop_
_geom_angle_atom_site_label_1
_geom_angle_atom_site_label_2
_geom_angle_atom_site_label_3
_geom_angle
O1 Zn1 O1W 97.73(17)
O1 Zn1 O3W 85.88(17)
O1W Zn1 O3W 176.36(19)
O1 Zn1 O4W 89.05(16)
O1W Zn1 O4W 85.99(18)
O3W Zn1 O4W 93.58(18)
O1 Zn1 O9 174.35(17)
O1W Zn1 O9 87.92(17)
O3W Zn1 O9 88.47(16)
O4W Zn1 O9 91.16(16)
O1 Zn1 O2W 94.68(17)
O1W Zn1 O2W 83.48(17)
O3W Zn1 O2W 96.78(18)
O4W Zn1 O2W 169.21(19)
O9 Zn1 O2W 86.12(16)
C1 O1 Zn1 131.3(4)
C10 O3 C14 122.3(4)
C5 O5 C6 122.7(4)
C17 O9 Zn1 128.9(4)
C22 O11 C21 122.4(4)
C30 O13 C26 122.8(4)
O2 C1 O1 127.1(5)
O2 C1 C2 117.1(5)
O1 C1 C2 115.7(5)
C15 C2 C3 120.6(5)
C15 C2 C1 119.3(5)
C3 C2 C1 120.1(5)
C4 C3 C2 120.2(5)
C3 C4 C12 118.4(5)
C3 C4 C5 121.7(5)
C12 C4 C5 119.8(5)
O6 C5 O5 116.5(5)
O6 C5 C4 125.4(5)
O5 C5 C4 118.1(5)
C7 C6 O5 118.3(5)
C7 C6 C11 121.8(5)
O5 C6 C11 119.9(5)
C6 C7 C8 116.2(6)
C9 C8 C7 124.6(5)
C9 C8 C16 115.9(5)
C7 C8 C16 119.5(5)
C10 C9 C8 116.7(5)
O3 C10 C9 118.2(5)
O3 C10 C11 120.6(5)
C9 C10 C11 121.2(5)
C10 C11 C6 119.5(5)
C10 C11 C12 119.5(5)
C6 C11 C12 120.9(5)
C13 C12 C4 121.7(5)
C13 C12 C11 119.9(5)
C4 C12 C11 118.4(6)
C12 C13 C15 118.6(5)
C12 C13 C14 119.5(5)
C15 C13 C14 121.8(5)
O4 C14 O3 117.1(5)
O4 C14 C13 124.8(5)
O3 C14 C13 118.1(5)
C2 C15 C13 120.5(5)
O8 C16 O7 122.2(5)
O8 C16 C8 121.9(6)
O7 C16 C8 115.8(4)
O10 C17 O9 125.7(6)
O10 C17 C18 117.2(6)
O9 C17 C18 117.0(5)
C19 C18 C31 119.3(5)
C19 C18 C17 121.2(5)
C31 C18 C17 119.4(5)
C20 C19 C18 120.6(5)
C19 C20 C28 119.6(5)
C19 C20 C21 121.5(5)
C28 C20 C21 119.0(5)
O12 C21 O11 116.7(5)
O12 C21 C20 125.5(5)
O11 C21 C20 117.8(5)
C23 C22 O11 117.5(5)
C23 C22 C27 122.4(5)
O11 C22 C27 120.2(5)
C22 C23 C24 116.2(5)
C25 C24 C23 124.7(5)
C25 C24 C32 117.0(5)
C23 C24 C32 118.3(5)
C24 C25 C26 116.7(5)
C25 C26 O13 118.9(5)
C25 C26 C27 121.6(5)
O13 C26 C27 119.5(5)
C22 C27 C26 118.5(5)
C22 C27 C28 120.9(5)
C26 C27 C28 120.6(5)
C29 C28 C20 119.9(5)
C29 C28 C27 120.3(6)
C20 C28 C27 119.8(5)
C31 C29 C28 120.3(5)
C31 C29 C30 121.1(5)
C28 C29 C30 118.6(5)
O14 C30 O13 117.2(5)
O14 C30 C29 124.8(5)
O13 C30 C29 118.0(5)
C29 C31 C18 120.4(5)
O16 C32 O15 122.9(5)
O16 C32 C24 120.7(5)
O15 C32 C24 116.4(5)

loop_
_geom_bond_atom_site_label_1
_geom_bond_atom_site_label_2
_geom_bond_distance
Zn1 O1 2.064(4)
Zn1 O1W 2.075(5)
Zn1 O3W 2.087(5)
Zn1 O4W 2.098(4)
Zn1 O9 2.101(4)
Zn1 O2W 2.121(4)
O1 C1 1.282(7)
O2 C1 1.229(7)
O3 C10 1.376(6)
O3 C14 1.378(7)
O4 C14 1.214(7)
O5 C5 1.372(6)
O5 C6 1.382(6)
O6 C5 1.204(7)
O7 C16 1.286(7)
O8 C16 1.199(6)
O9 C17 1.261(7)
O10 C17 1.249(7)
O11 C22 1.377(7)
O11 C21 1.384(7)
O12 C21 1.204(7)
O13 C30 1.375(7)
O13 C26 1.384(7)
O14 C30 1.206(7)
O15 C32 1.302(5)
O16 C32 1.180(7)
C1 C2 1.519(7)
C2 C15 1.378(8)
C2 C3 1.394(9)
C3 C4 1.384(8)
C4 C12 1.406(8)
C4 C5 1.474(8)
C6 C7 1.375(8)
C6 C11 1.396(8)
C7 C8 1.397(8)
C8 C9 1.391(8)
C8 C16 1.438(7)
C9 C10 1.382(8)
C10 C11 1.390(8)
C11 C12 1.430(8)
C12 C13 1.386(8)
C13 C15 1.390(8)
C13 C14 1.464(8)
C17 C18 1.513(8)
C18 C19 1.394(8)
C18 C31 1.412(8)
C19 C20 1.388(7)
C20 C28 1.402(9)
C20 C21 1.480(8)
C22 C23 1.370(8)
C22 C27 1.391(8)
C23 C24 1.400(8)
C24 C25 1.377(8)
C24 C32 1.456(7)
C25 C26 1.381(8)
C26 C27 1.405(8)
C27 C28 1.406(8)
C28 C29 1.401(7)
C29 C31 1.370(8)
C29 C30 1.485(7)
